data_1525909
loop_
_publ_author_name
'Mao, W.'
'Zhang, X.'
'Ji, C.'
'Cheng, B.'
'Zhang, B.'
'Wang, L.'
'Yang, Y.'
'Xue, Y.'
'Du, H.'
'Li, F.'

_publ_section_title
;
 Structural and magnetic properties of Pr Fe12-x Vx and their nitrides
;
_journal_issue 4
_journal_name_full 'Acta Materialia'
_journal_page_first 721
_journal_page_last 728
_journal_paper_doi 10.1016/S1359-6454(00)00354-2
_journal_volume 49
_journal_year 2001
_chemical_formula_sum 'Fe10.84 N0.43 Pr V1.16'
_chemical_name_systematic 'Pr Fe10.84 V1.16 N0.43'
_space_group_IT_number 139
_symmetry_space_group_name_Hall '-I 4 2'
_symmetry_space_group_name_H-M 'I 4/m m m'
_cell_angle_alpha 90
_cell_angle_beta 90
_cell_angle_gamma 90
_cell_formula_units_Z 2
_cell_length_a 8.593
_cell_length_b 8.593
_cell_length_c 4.812
_cell_volume 355.316
_citation_journal_id_ASTM ACMAFD
_cod_data_source_file Mao_ACMAFD_2001_874.cif
_cod_data_source_block Fe10.84N0.43Pr1V1.16
_cod_original_cell_volume 355.3164
_cod_original_formula_sum 'Fe10.84 N0.43 Pr1 V1.16'
_cod_database_code 1525909

loop_
_symmetry_equiv_pos_as_xyz
x,y,z
-y,x,z
-x,-y,z
y,-x,z
x,-y,-z
y,x,-z
-x,y,-z
-y,-x,-z
-x,-y,-z
y,-x,-z
x,y,-z
-y,x,-z
-x,y,z
-y,-x,z
x,-y,z
y,x,z
x+1/2,y+1/2,z+1/2
-y+1/2,x+1/2,z+1/2
-x+1/2,-y+1/2,z+1/2
y+1/2,-x+1/2,z+1/2
x+1/2,-y+1/2,-z+1/2
y+1/2,x+1/2,-z+1/2
-x+1/2,y+1/2,-z+1/2
-y+1/2,-x+1/2,-z+1/2
-x+1/2,-y+1/2,-z+1/2
y+1/2,-x+1/2,-z+1/2
x+1/2,y+1/2,-z+1/2
-y+1/2,x+1/2,-z+1/2
-x+1/2,y+1/2,z+1/2
-y+1/2,-x+1/2,z+1/2
x+1/2,-y+1/2,z+1/2
y+1/2,x+1/2,z+1/2

loop_
_atom_site_label
_atom_site_type_symbol
_atom_site_fract_x
_atom_site_fract_y
_atom_site_fract_z
_atom_site_occupancy
_atom_site_U_iso_or_equiv
Fe2 Fe 0.2714 0.5 0 1 0.0
V1 V 0.3601 0 0 0.289 0.0
Fe1 Fe 0.3601 0 0 0.711 0.0
N1 N 0 0 0.5 0.43 0.0
Pr1 Pr 0 0 0 1 0.0
Fe3 Fe 0.25 0.25 0.25 1 0.0
